data_2212099
loop_
_publ_author_name
'J. Suresh'
'R. Suresh Kumar'
'S. Perumal'
'S. Natarajan'

_publ_section_title
;Ethyl
 2,6-bis(4-chlorophenyl)-4-hydroxy-5-phenyl-1,2,5,6-tetrahydropyridine-3-carboxylate:
 supramolecular aggregation through N---H&#x00B7;&#x00B7;&#x00B7;Cl,
 C---H&#x00B7;&#x00B7;&#x00B7;Cl, C---H&#x00B7;&#x00B7;&#x00B7;S and
 C---H&#x00B7;&#x00B7;&#x00B7;\p interactions
;
_journal_coeditor_code CI2268
_journal_issue 2
_journal_name_full 'Acta Crystallographica Section E'
_journal_page_first o777
_journal_page_last o779
_journal_paper_doi 10.1107/S1600536807001237
_journal_volume 63
_journal_year 2007
_chemical_formula_iupac 'C26 H23 Cl2 N O3 S'
_chemical_formula_moiety 'C26 H23 Cl2 N O3 S'
_chemical_formula_sum 'C26 H23 Cl2 N O3 S'
_chemical_formula_weight 500.41
_chemical_name_systematic
;
Ethyl
2,6-bis(4-chlorophenyl)-4-hydroxy-5-phenyl-1,2,5,6-tetrahydropyridine-
3-carboxylate
;
_space_group_IT_number 14
_symmetry_cell_setting monoclinic
_symmetry_space_group_name_Hall '-P 2ybc'
_symmetry_space_group_name_H-M 'P 1 21/c 1'
_atom_sites_solution_hydrogens geom
_atom_sites_solution_primary direct
_atom_sites_solution_secondary difmap
_audit_creation_method SHELXL-97
_cell_angle_alpha 90.00
_cell_angle_beta 95.135(8)
_cell_angle_gamma 90.00
_cell_formula_units_Z 4
_cell_length_a 18.8708(4)
_cell_length_b 5.7702(2)
_cell_length_c 22.4409(6)
_cell_measurement_reflns_used 25
_cell_measurement_temperature 293(2)
_cell_measurement_theta_max 25
_cell_measurement_theta_min 2
_cell_volume 2433.74(12)
_computing_cell_refinement 'CAD-4 EXPRESS'
_computing_data_collection 'CAD-4 EXPRESS (Enraf--Nonius, 1994)'
_computing_data_reduction 'XCAD4 (Harms & Wocadlo, 1996)'
_computing_molecular_graphics
;
PLATON (Spek, 2003) and MERCURY (Macrae <i>et al.</i>,  2006)
;
_computing_publication_material SHELXL97
_computing_structure_refinement 'SHELXL97 (Sheldrick, 1997)'
_computing_structure_solution 'SHELXS97 (Sheldrick, 1997)'
_diffrn_ambient_temperature 293(2)
_diffrn_measured_fraction_theta_full 0.999
_diffrn_measured_fraction_theta_max 0.999
_diffrn_measurement_device_type 'Enraf--Nonius MACH3 four-circle'
_diffrn_measurement_method \w
_diffrn_radiation_monochromator graphite
_diffrn_radiation_source 'fine-focus sealed tube'
_diffrn_radiation_type MoK\a
_diffrn_radiation_wavelength 0.71073
_diffrn_reflns_av_R_equivalents 0.0712
_diffrn_reflns_av_sigmaI/netI 0.1166
_diffrn_reflns_limit_h_max 22
_diffrn_reflns_limit_h_min 0
_diffrn_reflns_limit_k_max 6
_diffrn_reflns_limit_k_min -1
_diffrn_reflns_limit_l_max 26
_diffrn_reflns_limit_l_min -26
_diffrn_reflns_number 5339
_diffrn_reflns_theta_full 25.00
_diffrn_reflns_theta_max 24.97
_diffrn_reflns_theta_min 2.04
_diffrn_standards_decay_% 0
_diffrn_standards_interval_time 60
_diffrn_standards_number 3
_exptl_absorpt_coefficient_mu 0.381
_exptl_absorpt_correction_T_max 0.948
_exptl_absorpt_correction_T_min 0.921
_exptl_absorpt_correction_type psi-scan
_exptl_absorpt_process_details '(North <i>et al.</i>,  1968)'
_exptl_crystal_colour colourless
_exptl_crystal_density_diffrn 1.366
_exptl_crystal_density_method 'not measured'
_exptl_crystal_description Block
_exptl_crystal_F_000 1040
_exptl_crystal_size_max 0.25
_exptl_crystal_size_mid 0.18
_exptl_crystal_size_min 0.14
_refine_diff_density_max 0.517
_refine_diff_density_min -0.448
_refine_ls_extinction_method none
_refine_ls_goodness_of_fit_ref 1.033
_refine_ls_hydrogen_treatment mixed
_refine_ls_matrix_type full
_refine_ls_number_parameters 303
_refine_ls_number_reflns 4262
_refine_ls_number_restraints 0
_refine_ls_restrained_S_all 1.033
_refine_ls_R_factor_all 0.1919
_refine_ls_R_factor_gt 0.0822
_refine_ls_shift/su_max 0.001
_refine_ls_shift/su_mean 0.000
_refine_ls_structure_factor_coef Fsqd
_refine_ls_weighting_details 'calc w=1/[\s^2^(Fo^2^)+(0.1151P)^2^+8.2382P] where P=(Fo^2^+2Fc^2^)/3'
_refine_ls_weighting_scheme calc
_refine_ls_wR_factor_gt 0.2136
_refine_ls_wR_factor_ref 0.2807
_reflns_number_gt 1936
_reflns_number_total 4262
_reflns_threshold_expression I>2\s(I)
_cod_data_source_file ci2268.cif
_cod_data_source_block I
_cod_depositor_comments
;
The following automatic conversions were performed:
'_symmetry_cell_setting' value 'Monoclinic' changed to 'monoclinic'
according to '/home/saulius/struct/CIF-dictionaries/cif_core.dic'
dictionary named 'cif_core.dic' version 2.4.1 from 2010-06-29.

Automatic conversion script
Id: cif_fix_enum 1527 2010-12-29 10:47:43Z saulius 

The following automatic conversions were performed:

'_symmetry_cell_setting' value 'Monoclinic' changed to 'monoclinic'
according to /home/saulius/struct/CIF-dictionaries/cif_core.dic
dictionary named 'cif_core.dic' version 2.4.1 from 2010-06-29.

Automatic conversion script
Id: cif_fix_values 1715 2011-07-08 13:25:40Z adriana 
;
_cod_original_sg_symbol_H-M 'P 21/c'
_cod_database_code 2212099
_cod_database_fobs_code 2212099

loop_
_symmetry_equiv_pos_as_xyz
'x, y, z'
'-x, y+1/2, -z+1/2'
'-x, -y, -z'
'x, -y-1/2, z-1/2'

loop_
_atom_site_type_symbol
_atom_site_label
_atom_site_fract_x
_atom_site_fract_y
_atom_site_fract_z
_atom_site_U_iso_or_equiv
_atom_site_adp_type
_atom_site_calc_flag
_atom_site_refinement_flags
_atom_site_occupancy
H H1 0.185(4) 0.702(16) 0.265(4) 0.056 Uiso d . 1
C C2 0.1809(4) 0.6166(14) 0.3477(3) 0.0397(18) Uani d . 1
H H2 0.1937 0.7693 0.3645 0.048 Uiso calc R 1
C C3 0.2182(4) 0.4293(14) 0.3867(3) 0.0406(19) Uani d . 1
C C4 0.2725(4) 0.3027(13) 0.3672(3) 0.0394(18) Uani d . 1
C C5 0.3019(4) 0.3489(13) 0.3083(3) 0.0400(19) Uani d . 1
H H5 0.2783 0.2371 0.2802 0.048 Uiso calc R 1
C C6 0.2804(4) 0.5872(13) 0.2833(3) 0.0385(18) Uani d . 1
H H6 0.3041 0.7078 0.3086 0.046 Uiso calc R 1
C C7 0.1948(4) 0.3919(16) 0.4455(4) 0.048(2) Uani d . 1
C C8 0.1299(5) 0.5580(18) 0.5220(4) 0.069(3) Uani d . 1
H H8A 0.1703 0.5600 0.5520 0.082 Uiso calc R 1
H H8B 0.1029 0.4174 0.5269 0.082 Uiso calc R 1
C C9 0.0840(6) 0.768(2) 0.5282(5) 0.099(4) Uani d . 1
H H9A 0.1122 0.9057 0.5256 0.149 Uiso calc R 1
H H9B 0.0643 0.7642 0.5661 0.149 Uiso calc R 1
H H9C 0.0461 0.7689 0.4966 0.149 Uiso calc R 1
C C21 0.1012(4) 0.5920(13) 0.3411(3) 0.0351(17) Uani d . 1
C C22 0.0559(4) 0.7664(14) 0.3592(3) 0.0433(19) Uani d . 1
H H22 0.0752 0.9030 0.3756 0.052 Uiso calc R 1
C C23 -0.0172(4) 0.7374(13) 0.3530(3) 0.044(2) Uani d . 1
H H23 -0.0466 0.8513 0.3668 0.053 Uiso calc R 1
C C24 -0.0459(4) 0.5443(14) 0.3271(3) 0.0411(19) Uani d . 1
C C25 -0.0033(4) 0.3691(14) 0.3071(3) 0.0438(19) Uani d . 1
H H25 -0.0235 0.2370 0.2890 0.053 Uiso calc R 1
C C26 0.0694(4) 0.3946(14) 0.3147(3) 0.044(2) Uani d . 1
H H26 0.0981 0.2771 0.3019 0.053 Uiso calc R 1
C C51 0.4395(4) 0.5239(15) 0.3483(3) 0.044(2) Uani d . 1
C C52 0.4855(4) 0.6664(16) 0.3183(4) 0.053(2) Uani d . 1
H H52 0.4886 0.6471 0.2775 0.063 Uiso calc R 1
C C53 0.5252(5) 0.8320(17) 0.3487(4) 0.060(2) Uani d . 1
H H53 0.5572 0.9193 0.3289 0.072 Uiso calc R 1
C C54 0.5186(5) 0.872(2) 0.4078(5) 0.077(3) Uani d . 1
H H54 0.5450 0.9883 0.4279 0.092 Uiso calc R 1
C C55 0.4729(6) 0.739(2) 0.4374(5) 0.097(4) Uani d . 1
H H55 0.4680 0.7669 0.4777 0.116 Uiso calc R 1
C C56 0.4340(5) 0.564(2) 0.4077(4) 0.073(3) Uani d . 1
H H56 0.4038 0.4721 0.4283 0.088 Uiso calc R 1
C C61 0.2946(4) 0.6264(14) 0.2193(3) 0.0402(19) Uani d . 1
C C62 0.2646(4) 0.4882(16) 0.1746(3) 0.053(2) Uani d . 1
H H62 0.2366 0.3639 0.1844 0.064 Uiso calc R 1
C C63 0.2745(4) 0.5263(17) 0.1155(4) 0.057(2) Uani d . 1
H H63 0.2548 0.4266 0.0860 0.068 Uiso calc R 1
C C64 0.3147(4) 0.7165(15) 0.1005(3) 0.046(2) Uani d . 1
C C65 0.3463(4) 0.8524(15) 0.1443(4) 0.051(2) Uani d . 1
H H65 0.3746 0.9757 0.1343 0.061 Uiso calc R 1
C C66 0.3371(4) 0.8108(14) 0.2029(4) 0.0447(19) Uani d . 1
H H66 0.3593 0.9061 0.2324 0.054 Uiso calc R 1
Cl Cl1 -0.13792(11) 0.5073(4) 0.31981(10) 0.0599(7) Uani d . 1
Cl Cl2 0.32605(13) 0.7720(5) 0.02598(10) 0.0696(8) Uani d . 1
N N1 0.2038(3) 0.6003(12) 0.2870(3) 0.0425(17) Uani d . 1
O O1 0.3039(4) 0.1151(12) 0.3991(3) 0.079(2) Uani d . 1
H H1A 0.2932 0.1190 0.4337 0.119 Uiso calc R 1
O O2 0.2113(3) 0.2313(12) 0.4791(3) 0.0662(18) Uani d . 1
O O3 0.1537(3) 0.5695(11) 0.4625(2) 0.0561(16) Uani d . 1
S S1 0.39721(11) 0.2926(4) 0.30756(10) 0.0495(6) Uani d . 1

loop_
_atom_site_aniso_label
_atom_site_aniso_U_11
_atom_site_aniso_U_22
_atom_site_aniso_U_33
_atom_site_aniso_U_12
_atom_site_aniso_U_13
_atom_site_aniso_U_23
C2 0.046(4) 0.029(4) 0.044(4) -0.003(4) 0.003(4) 0.002(4)
C3 0.045(4) 0.038(5) 0.039(4) -0.011(4) 0.008(3) -0.006(4)
C4 0.046(4) 0.025(4) 0.044(4) -0.002(4) -0.007(3) 0.000(4)
C5 0.043(4) 0.032(4) 0.046(4) -0.006(4) 0.008(3) -0.005(4)
C6 0.043(4) 0.027(4) 0.046(4) -0.008(4) 0.007(3) 0.000(4)
C7 0.054(5) 0.043(5) 0.047(5) -0.003(4) 0.008(4) 0.003(4)
C8 0.083(7) 0.065(7) 0.060(6) 0.010(6) 0.022(5) 0.009(5)
C9 0.128(10) 0.092(10) 0.083(8) 0.035(8) 0.040(7) 0.002(7)
C21 0.040(4) 0.030(4) 0.036(4) 0.002(4) 0.005(3) -0.002(3)
C22 0.058(5) 0.029(5) 0.043(4) 0.000(4) 0.009(4) -0.007(4)
C23 0.051(5) 0.029(5) 0.055(5) 0.013(4) 0.013(4) -0.008(4)
C24 0.041(4) 0.040(5) 0.043(4) 0.004(4) 0.006(3) 0.008(4)
C25 0.050(5) 0.029(4) 0.052(5) 0.006(4) 0.005(4) -0.010(4)
C26 0.050(5) 0.031(4) 0.054(5) 0.007(4) 0.018(4) -0.009(4)
C51 0.036(4) 0.053(5) 0.043(4) 0.008(4) 0.002(3) -0.004(4)
C52 0.048(5) 0.060(6) 0.050(5) 0.011(5) 0.009(4) 0.007(5)
C53 0.053(5) 0.054(6) 0.070(6) -0.012(5) -0.003(5) -0.002(5)
C54 0.053(6) 0.072(8) 0.107(9) -0.010(5) 0.014(6) -0.019(7)
C55 0.092(8) 0.132(12) 0.069(7) -0.037(9) 0.025(6) -0.046(8)
C56 0.062(6) 0.098(9) 0.064(6) -0.031(6) 0.024(5) -0.028(6)
C61 0.030(4) 0.043(5) 0.048(4) -0.006(4) 0.008(3) -0.007(4)
C62 0.066(5) 0.049(5) 0.045(5) -0.028(5) 0.010(4) 0.002(4)
C63 0.062(5) 0.059(6) 0.049(5) -0.023(5) 0.002(4) -0.006(5)
C64 0.049(4) 0.053(5) 0.036(4) 0.002(4) 0.008(3) -0.001(4)
C65 0.062(5) 0.035(5) 0.057(5) -0.014(4) 0.012(4) 0.002(4)
C66 0.052(5) 0.027(4) 0.057(5) -0.002(4) 0.007(4) -0.006(4)
Cl1 0.0442(11) 0.0606(15) 0.0749(15) 0.0042(11) 0.0052(10) -0.0049(13)
Cl2 0.0805(16) 0.0812(19) 0.0489(13) 0.0004(15) 0.0148(11) 0.0142(13)
N1 0.044(4) 0.044(4) 0.041(4) 0.005(3) 0.008(3) 0.006(3)
O1 0.105(6) 0.054(4) 0.079(5) 0.005(4) 0.006(4) 0.016(4)
O2 0.083(4) 0.063(5) 0.055(4) 0.007(4) 0.017(3) 0.018(4)
O3 0.068(4) 0.057(4) 0.045(3) 0.010(3) 0.019(3) 0.001(3)
S1 0.0458(11) 0.0446(13) 0.0589(13) 0.0056(11) 0.0081(9) -0.0151(11)

loop_
_atom_type_symbol
_atom_type_description
_atom_type_scat_dispersion_real
_atom_type_scat_dispersion_imag
_atom_type_scat_source
C C 0.0033 0.0016 'International Tables Vol C Tables 4.2.6.8 and 6.1.1.4'
H H 0.0000 0.0000 'International Tables Vol C Tables 4.2.6.8 and 6.1.1.4'
Cl Cl 0.1484 0.1585 'International Tables Vol C Tables 4.2.6.8 and 6.1.1.4'
N N 0.0061 0.0033 'International Tables Vol C Tables 4.2.6.8 and 6.1.1.4'
O O 0.0106 0.0060 'International Tables Vol C Tables 4.2.6.8 and 6.1.1.4'
S S 0.1246 0.1234 'International Tables Vol C Tables 4.2.6.8 and 6.1.1.4'

loop_
_geom_angle_atom_site_label_1
_geom_angle_atom_site_label_2
_geom_angle_atom_site_label_3
_geom_angle
N1 C2 C21 106.2(6)
N1 C2 C3 109.2(6)
C21 C2 C3 113.3(6)
N1 C2 H2 109.4
C21 C2 H2 109.4
C3 C2 H2 109.4
C4 C3 C7 120.9(7)
C4 C3 C2 121.2(6)
C7 C3 C2 117.9(7)
C3 C4 O1 123.2(7)
C3 C4 C5 122.3(7)
O1 C4 C5 114.4(7)
C4 C5 C6 112.1(6)
C4 C5 S1 114.7(5)
C6 C5 S1 112.7(5)
C4 C5 H5 105.5
C6 C5 H5 105.5
S1 C5 H5 105.5
N1 C6 C61 108.1(6)
N1 C6 C5 105.0(6)
C61 C6 C5 115.0(6)
N1 C6 H6 109.5
C61 C6 H6 109.5
C5 C6 H6 109.5
O2 C7 O3 121.4(7)
O2 C7 C3 126.7(8)
O3 C7 C3 111.8(7)
O3 C8 C9 106.0(8)
O3 C8 H8A 110.5
C9 C8 H8A 110.5
O3 C8 H8B 110.5
C9 C8 H8B 110.5
H8A C8 H8B 108.7
C8 C9 H9A 109.5
C8 C9 H9B 109.5
H9A C9 H9B 109.5
C8 C9 H9C 109.5
H9A C9 H9C 109.5
H9B C9 H9C 109.5
C26 C21 C22 117.3(7)
C26 C21 C2 120.5(7)
C22 C21 C2 122.2(7)
C23 C22 C21 120.8(7)
C23 C22 H22 119.6
C21 C22 H22 119.6
C24 C23 C22 120.1(7)
C24 C23 H23 120.0
C22 C23 H23 120.0
C23 C24 C25 121.2(7)
C23 C24 Cl1 120.0(6)
C25 C24 Cl1 118.8(6)
C26 C25 C24 118.8(7)
C26 C25 H25 120.6
C24 C25 H25 120.6
C25 C26 C21 121.8(7)
C25 C26 H26 119.1
C21 C26 H26 119.1
C56 C51 C52 118.2(8)
C56 C51 S1 124.1(7)
C52 C51 S1 117.6(6)
C53 C52 C51 120.4(8)
C53 C52 H52 119.8
C51 C52 H52 119.8
C52 C53 C54 120.8(9)
C52 C53 H53 119.6
C54 C53 H53 119.6
C53 C54 C55 119.7(10)
C53 C54 H54 120.1
C55 C54 H54 120.1
C54 C55 C56 120.2(10)
C54 C55 H55 119.9
C56 C55 H55 119.9
C51 C56 C55 120.6(9)
C51 C56 H56 119.7
C55 C56 H56 119.7
C62 C61 C66 117.5(7)
C62 C61 C6 121.1(7)
C66 C61 C6 121.3(7)
C61 C62 C63 122.2(8)
C61 C62 H62 118.9
C63 C62 H62 118.9
C62 C63 C64 118.9(8)
C62 C63 H63 120.6
C64 C63 H63 120.6
C65 C64 C63 119.8(7)
C65 C64 Cl2 120.5(7)
C63 C64 Cl2 119.7(6)
C64 C65 C66 120.8(8)
C64 C65 H65 119.6
C66 C65 H65 119.6
C65 C66 C61 120.7(8)
C65 C66 H66 119.6
C61 C66 H66 119.6
C6 N1 C2 115.6(6)
C6 N1 H1 113(6)
C2 N1 H1 111(6)
C4 O1 H1A 109.5
C7 O3 C8 117.1(7)
C51 S1 C5 105.1(4)

loop_
_geom_bond_atom_site_label_1
_geom_bond_atom_site_label_2
_geom_bond_distance
C2 N1 1.468(9)
C2 C21 1.505(10)
C2 C3 1.523(11)
C2 H2 0.98
C3 C4 1.362(10)
C3 C7 1.444(11)
C4 O1 1.400(9)
C4 C5 1.502(10)
C5 C6 1.526(10)
C5 S1 1.830(7)
C5 H5 0.98
C6 N1 1.456(9)
C6 C61 1.503(10)
C6 H6 0.98
C7 O2 1.218(10)
C7 O3 1.361(10)
C8 O3 1.449(10)
C8 C9 1.505(14)
C8 H8A 0.97
C8 H8B 0.97
C9 H9A 0.96
C9 H9B 0.96
C9 H9C 0.96
C21 C26 1.395(10)
C21 C22 1.404(10)
C22 C23 1.384(10)
C22 H22 0.93
C23 C24 1.348(10)
C23 H23 0.93
C24 C25 1.391(10)
C24 Cl1 1.743(8)
C25 C26 1.374(10)
C25 H25 0.93
C26 H26 0.93
C51 C56 1.365(11)
C51 C52 1.409(11)
C51 S1 1.767(9)
C52 C53 1.360(12)
C52 H52 0.93
C53 C54 1.363(13)
C53 H53 0.93
C54 C55 1.368(14)
C54 H54 0.93
C55 C56 1.388(14)
C55 H55 0.93
C56 H56 0.93
C61 C62 1.364(11)
C61 C66 1.401(11)
C62 C63 1.373(11)
C62 H62 0.93
C63 C64 1.391(11)
C63 H63 0.93
C64 C65 1.353(11)
C64 Cl2 1.736(7)
C65 C66 1.364(11)
C65 H65 0.93
C66 H66 0.93
N1 H1 0.83(9)
O1 H1A 0.82

loop_
_geom_hbond_atom_site_label_D
_geom_hbond_atom_site_label_H
_geom_hbond_atom_site_label_A
_geom_hbond_site_symmetry_A
_geom_hbond_distance_DH
_geom_hbond_distance_HA
_geom_hbond_distance_DA
_geom_hbond_angle_DHA
N1 H1 Cl1 2_555 0.83(9) 2.69(9) 3.503(7) 171(8)
C62 H62 Cl1 2_545 0.93 2.77 3.673(8) 164
C66 H66 S1 1_565 0.93 2.85 3.748(8) 163
O1 H1A O2 . 0.82 2.03 2.699(9) 138
C25 H25 Cg2 2_545 0.93 2.92 3.603(8) 131
C53 H53 Cg1 2_655 0.93 2.96 3.765(10) 145

loop_
_geom_torsion_atom_site_label_1
_geom_torsion_atom_site_label_2
_geom_torsion_atom_site_label_3
_geom_torsion_atom_site_label_4
_geom_torsion
N1 C2 C3 C4 10.3(10)
C21 C2 C3 C4 128.3(7)
N1 C2 C3 C7 -170.6(7)
C21 C2 C3 C7 -52.5(9)
C7 C3 C4 O1 6.9(12)
C2 C3 C4 O1 -174.0(7)
C7 C3 C4 C5 -175.2(7)
C2 C3 C4 C5 3.9(11)
C3 C4 C5 C6 16.8(10)
O1 C4 C5 C6 -165.2(6)
C3 C4 C5 S1 146.9(6)
O1 C4 C5 S1 -35.0(8)
C4 C5 C6 N1 -49.3(8)
S1 C5 C6 N1 179.6(5)
C4 C5 C6 C61 -167.9(6)
S1 C5 C6 C61 61.0(7)
C4 C3 C7 O2 -11.7(13)
C2 C3 C7 O2 169.1(8)
C4 C3 C7 O3 164.5(7)
C2 C3 C7 O3 -14.7(10)
N1 C2 C21 C26 58.2(9)
C3 C2 C21 C26 -61.6(9)
N1 C2 C21 C22 -119.7(8)
C3 C2 C21 C22 120.4(8)
C26 C21 C22 C23 2.5(11)
C2 C21 C22 C23 -179.5(7)
C21 C22 C23 C24 -2.8(12)
C22 C23 C24 C25 1.3(12)
C22 C23 C24 Cl1 179.5(6)
C23 C24 C25 C26 0.5(12)
Cl1 C24 C25 C26 -177.8(6)
C24 C25 C26 C21 -0.7(12)
C22 C21 C26 C25 -0.8(11)
C2 C21 C26 C25 -178.8(7)
C56 C51 C52 C53 2.7(13)
S1 C51 C52 C53 -173.2(7)
C51 C52 C53 C54 -3.5(14)
C52 C53 C54 C55 1.8(16)
C53 C54 C55 C56 0.7(18)
C52 C51 C56 C55 -0.3(14)
S1 C51 C56 C55 175.4(9)
C54 C55 C56 C51 -1.4(18)
N1 C6 C61 C62 -57.5(10)
C5 C6 C61 C62 59.3(10)
N1 C6 C61 C66 120.1(8)
C5 C6 C61 C66 -123.0(8)
C66 C61 C62 C63 -0.5(13)
C6 C61 C62 C63 177.3(8)
C61 C62 C63 C64 -2.1(14)
C62 C63 C64 C65 3.6(13)
C62 C63 C64 Cl2 -178.4(7)
C63 C64 C65 C66 -2.6(13)
Cl2 C64 C65 C66 179.5(6)
C64 C65 C66 C61 0.0(13)
C62 C61 C66 C65 1.6(12)
C6 C61 C66 C65 -176.2(7)
C61 C6 N1 C2 -167.3(7)
C5 C6 N1 C2 69.6(8)
C21 C2 N1 C6 -171.7(6)
C3 C2 N1 C6 -49.3(8)
O2 C7 O3 C8 -0.5(12)
C3 C7 O3 C8 -176.9(7)
C9 C8 O3 C7 -178.0(8)
C56 C51 S1 C5 64.3(8)
C52 C51 S1 C5 -120.0(6)
C4 C5 S1 C51 -73.8(6)
C6 C5 S1 C51 56.0(6)
